data_7113946
loop_
_publ_author_name
'T. Bottcher'
'S. Steinhauer'
'B. Neumann'
'H-G. Stammler'
'G.-V. Roschenthaler'
'B. Hoge'

_publ_section_title
;
 Pentacoordinate silicon(IV): cationic, anionic and neutral complexes
 derived from the reaction of NHC>SiCl4 with highly Lewis acidic
 (C2F5)2SiH2
;
_journal_name_full Chem.Commun.
_journal_page_first 6204
_journal_paper_doi 10.1039/C4CC02583K
_journal_volume 50
_journal_year 2014
_chemical_formula_moiety 'C4 Cl3 F10 Si, C10 H21 Cl2 N4 Si'
_chemical_formula_sum 'C14 H21 Cl5 F10 N4 Si2'
_chemical_formula_weight 668.78
_chemical_name_systematic
;
 ? 
;
_space_group_crystal_system triclinic
_space_group_IT_number 2
_space_group_name_Hall '-P 1'
_space_group_name_H-M_alt 'P -1'
_symmetry_space_group_name_Hall '-P 1'
_symmetry_space_group_name_H-M 'P -1'
_atom_sites_solution_hydrogens geom
_atom_sites_solution_primary iterative
_atom_sites_solution_secondary difmap
_audit_creation_date 2013-03-13
_audit_creation_method
;
  Olex2 1.2-ac2
  (compiled 2012.03.27 svn.r2268, GUI svn.r4156)
;
_cell_angle_alpha 89.833(2)
_cell_angle_beta 81.713(2)
_cell_angle_gamma 79.902(2)
_cell_formula_units_Z 2
_cell_length_a 8.1924(2)
_cell_length_b 12.5273(3)
_cell_length_c 13.0812(3)
_cell_measurement_reflns_used 18021
_cell_measurement_temperature 99.98(10)
_cell_measurement_theta_max 76.2520
_cell_measurement_theta_min 3.4010
_cell_volume 1307.56(5)
_computing_cell_refinement
;
CrysAlisPro, Agilent Technologies,
Version 1.171.36.28 (release 01-02-2013 CrysAlis171 .NET)
(compiled Feb  1 2013,16:14:44)
;
_computing_data_collection
;
CrysAlisPro, Agilent Technologies,
Version 1.171.36.28 (release 01-02-2013 CrysAlis171 .NET)
(compiled Feb  1 2013,16:14:44)
;
_computing_data_reduction
;
CrysAlisPro, Agilent Technologies,
Version 1.171.36.28 (release 01-02-2013 CrysAlis171 .NET)
(compiled Feb  1 2013,16:14:44)
;
_computing_molecular_graphics
;
O. V. Dolomanov, L. J. Bourhis, R. J. Gildea, J. A. K. Howard and H. Puschmann,
OLEX2: a complete structure solution, refinement and analysis program.
J. Appl. Cryst. (2009). 42, 339-341.
;
_computing_publication_material
;
O. V. Dolomanov, L. J. Bourhis, R. J. Gildea, J. A. K. Howard and H. Puschmann,
OLEX2: a complete structure solution, refinement and analysis program.
J. Appl. Cryst. (2009). 42, 339-341.
;
_computing_structure_refinement
;
SHELXL, G.M. Sheldrick, Acta Cryst.
(2008). A64, 112-122
;
_computing_structure_solution 'J. Appl. Cryst. (2007) 40, 786-790'
_diffrn_ambient_temperature 99.98(10)
_diffrn_detector_area_resol_mean 5.3114
_diffrn_measured_fraction_theta_full 0.9971
_diffrn_measured_fraction_theta_max 0.9863
_diffrn_measurement_details
;
  1 omega  -43.00  -13.00   1.0000    1.0000
omega____ theta____ kappa____ phi______ frames
    -      -38.5000  -61.0000    0.0000 30

  2 omega  -48.00   35.00   1.0000    1.0000
omega____ theta____ kappa____ phi______ frames
    -      -38.5000   30.0000  120.0000 83

  3 omega -105.00  -59.00   1.0000    1.0000
omega____ theta____ kappa____ phi______ frames
    -      -38.5000  -61.0000    0.0000 46

  4 omega -111.00  -67.00   1.0000    1.0000
omega____ theta____ kappa____ phi______ frames
    -      -38.5000  -30.0000   90.0000 44

  5 omega  -60.00  -18.00   1.0000    1.0000
omega____ theta____ kappa____ phi______ frames
    -      -38.5000  -30.0000   90.0000 42

  6 omega -121.00  -44.00   1.0000    1.0000
omega____ theta____ kappa____ phi______ frames
    -      -38.5000 -178.0000   90.0000 77

  7 omega   58.00  108.00   1.0000    1.0000
omega____ theta____ kappa____ phi______ frames
    -       43.1988  178.0000   30.0000 50

  8 omega   72.00   99.00   1.0000    1.0000
omega____ theta____ kappa____ phi______ frames
    -       43.1988   57.0000 -150.0000 27

  9 omega   13.00   69.00   1.0000    1.0000
omega____ theta____ kappa____ phi______ frames
    -       43.1988   77.0000  150.0000 56

 10 omega   84.00  113.00   1.0000    1.0000
omega____ theta____ kappa____ phi______ frames
    -       43.1988   77.0000  150.0000 29

 11 omega   13.00  113.00   1.0000    1.0000
omega____ theta____ kappa____ phi______ frames
    -       43.1988   77.0000   60.0000 100

 12 omega   30.00   56.00   1.0000    1.0000
omega____ theta____ kappa____ phi______ frames
    -       43.1988   38.0000  -30.0000 26

 13 omega   30.00   55.00   1.0000    1.0000
omega____ theta____ kappa____ phi______ frames
    -       43.1988   57.0000 -150.0000 25

 14 omega   13.00   72.00   1.0000    1.0000
omega____ theta____ kappa____ phi______ frames
    -       43.1988   77.0000  -30.0000 59

 15 omega   49.00   95.00   1.0000    1.0000
omega____ theta____ kappa____ phi______ frames
    -       43.1988   38.0000  150.0000 46

 16 omega   70.00  114.00   1.0000    1.0000
omega____ theta____ kappa____ phi______ frames
    -       43.1988   38.0000  -30.0000 44

 17 omega   60.00  125.00   1.0000    1.0000
omega____ theta____ kappa____ phi______ frames
    -       43.1988  178.0000  150.0000 65

 18 omega   13.00   73.00   1.0000    1.0000
omega____ theta____ kappa____ phi______ frames
    -       43.1988   77.0000 -120.0000 60

 19 omega   85.00  156.00   1.0000    1.0000
omega____ theta____ kappa____ phi______ frames
    -      111.0000   61.0000   90.0000 71

 20 omega   85.00  111.00   1.0000    1.0000
omega____ theta____ kappa____ phi______ frames
    -      111.0000   61.0000  -60.0000 26

 21 omega   81.00  127.00   1.0000    1.0000
omega____ theta____ kappa____ phi______ frames
    -      111.0000   77.0000  150.0000 46

 22 omega   85.00  160.00   1.0000    1.0000
omega____ theta____ kappa____ phi______ frames
    -      111.0000   61.0000 -180.0000 75

 23 omega   85.00  167.00   1.0000    1.0000
omega____ theta____ kappa____ phi______ frames
    -      111.0000   61.0000  120.0000 82

 24 omega   85.00  171.00   1.0000    1.0000
omega____ theta____ kappa____ phi______ frames
    -      111.0000   61.0000 -120.0000 86

 25 omega   85.00  178.00   1.0000    1.0000
omega____ theta____ kappa____ phi______ frames
    -      111.0000   61.0000    0.0000 93

 26 omega   44.00  121.00   1.0000    1.0000
omega____ theta____ kappa____ phi______ frames
    -      111.0000 -125.0000  -60.0000 77

 27 omega   85.00  173.00   1.0000    1.0000
omega____ theta____ kappa____ phi______ frames
    -      111.0000   61.0000 -150.0000 88

 28 omega   89.00  177.00   1.0000    1.0000
omega____ theta____ kappa____ phi______ frames
    -      111.0000   45.0000   60.0000 88

 29 omega   85.00  114.00   1.0000    1.0000
omega____ theta____ kappa____ phi______ frames
    -      111.0000   61.0000  -30.0000 29

 30 omega   85.00  114.00   1.0000    1.0000
omega____ theta____ kappa____ phi______ frames
    -      111.0000   61.0000   30.0000 29

 31 omega   32.00  109.00   1.0000    1.0000
omega____ theta____ kappa____ phi______ frames
    -      111.0000  -94.0000  120.0000 77

 32 omega   81.00  108.00   1.0000    1.0000
omega____ theta____ kappa____ phi______ frames
    -      111.0000   77.0000   90.0000 27

 33 omega   31.00   88.00   1.0000    1.0000
omega____ theta____ kappa____ phi______ frames
    -      111.0000  -94.0000  -30.0000 57

 34 omega  119.00  173.00   1.0000    1.0000
omega____ theta____ kappa____ phi______ frames
    -      111.0000   77.0000  -60.0000 54

 35 omega   50.00  137.00   1.0000    1.0000
omega____ theta____ kappa____ phi______ frames
    -      111.0000  -61.0000  120.0000 87

 36 omega   41.00   94.00   1.0000    1.0000
omega____ theta____ kappa____ phi______ frames
    -      111.0000 -125.0000  -30.0000 53

 37 omega  128.00  167.00   1.0000    1.0000
omega____ theta____ kappa____ phi______ frames
    -      111.0000   77.0000  -30.0000 39

 38 omega   81.00  114.00   1.0000    1.0000
omega____ theta____ kappa____ phi______ frames
    -      111.0000   77.0000  -30.0000 33

 39 omega   81.00  107.00   1.0000    1.0000
omega____ theta____ kappa____ phi______ frames
    -      111.0000   77.0000   30.0000 26

 40 omega   81.00  107.00   1.0000    1.0000
omega____ theta____ kappa____ phi______ frames
    -      111.0000   77.0000   60.0000 26

 41 omega   81.00  113.00   1.0000    1.0000
omega____ theta____ kappa____ phi______ frames
    -      111.0000   77.0000  -60.0000 32

 42 omega   81.00  107.00   1.0000    1.0000
omega____ theta____ kappa____ phi______ frames
    -      111.0000   77.0000 -120.0000 26

 43 omega   81.00  175.00   1.0000    1.0000
omega____ theta____ kappa____ phi______ frames
    -      111.0000   77.0000  -90.0000 94

 44 omega   61.00  121.00   1.0000    1.0000
omega____ theta____ kappa____ phi______ frames
    -      111.0000 -125.0000  120.0000 60

 45 omega   81.00  107.00   1.0000    1.0000
omega____ theta____ kappa____ phi______ frames
    -      111.0000   77.0000    0.0000 26

 46 omega   32.00   72.00   1.0000    1.0000
omega____ theta____ kappa____ phi______ frames
    -      111.0000  -94.0000   60.0000 40

 47 omega   85.00  111.00   1.0000    1.0000
omega____ theta____ kappa____ phi______ frames
    -      111.0000   61.0000   60.0000 26

 48 omega   81.00  107.00   1.0000    1.0000
omega____ theta____ kappa____ phi______ frames
    -      111.0000   77.0000  120.0000 26

 49 omega   85.00  112.00   1.0000    1.0000
omega____ theta____ kappa____ phi______ frames
    -      111.0000   61.0000  -90.0000 27

 50 omega   81.00  107.00   1.0000    1.0000
omega____ theta____ kappa____ phi______ frames
    -      111.0000   77.0000 -180.0000 26

 51 omega   54.00  102.00   1.0000    1.0000
omega____ theta____ kappa____ phi______ frames
    -      111.0000  -94.0000    0.0000 48

 52 omega   83.00  178.00   1.0000    1.0000
omega____ theta____ kappa____ phi______ frames
    -      111.0000   71.0000  138.7910 95

 53 omega   85.00  136.00   1.0000    1.0000
omega____ theta____ kappa____ phi______ frames
    -      111.0000   61.0000 -133.9883 51
;
_diffrn_measurement_device_type 'SuperNova, Dual, Cu at zero, Atlas'
_diffrn_measurement_method '\w scans'
_diffrn_orient_matrix_UB_11 -0.1322727000
_diffrn_orient_matrix_UB_12 -0.0035325000
_diffrn_orient_matrix_UB_13 -0.0719572000
_diffrn_orient_matrix_UB_21 0.0499428000
_diffrn_orient_matrix_UB_22 -0.1243855000
_diffrn_orient_matrix_UB_23 -0.0092468000
_diffrn_orient_matrix_UB_31 -0.1314779000
_diffrn_orient_matrix_UB_32 -0.0112630000
_diffrn_orient_matrix_UB_33 0.0943817000
_diffrn_radiation_monochromator mirror
_diffrn_radiation_type 'Cu K\a'
_diffrn_radiation_wavelength 1.5418
_diffrn_reflns_av_R_equivalents 0.0246
_diffrn_reflns_av_unetI/netI 0.0169
_diffrn_reflns_limit_h_max 10
_diffrn_reflns_limit_h_min -10
_diffrn_reflns_limit_k_max 15
_diffrn_reflns_limit_k_min -15
_diffrn_reflns_limit_l_max 16
_diffrn_reflns_limit_l_min -16
_diffrn_reflns_number 22010
_diffrn_reflns_theta_full 71.98
_diffrn_reflns_theta_max 71.98
_diffrn_reflns_theta_min 3.42
_diffrn_source 'SuperNova (Cu) X-ray Source'
_exptl_absorpt_coefficient_mu 6.743
_exptl_absorpt_correction_T_max 1.022
_exptl_absorpt_correction_T_min 0.367
_exptl_absorpt_correction_type gaussian
_exptl_absorpt_process_details
;
CrysAlisPro, Agilent Technologies,
Version 1.171.36.28 (release 01-02-2013 CrysAlis171 .NET)
(compiled Feb  1 2013,16:14:44)
Numerical absorption correction based on gaussian integration over
            a multifaceted crystal model
;
_exptl_crystal_colour colourless
_exptl_crystal_colour_primary colourless
_exptl_crystal_density_diffrn 1.699
_exptl_crystal_density_method 'not measured'
_exptl_crystal_description irregular
_exptl_crystal_F_000 672
_exptl_crystal_recrystallization_method
;
Disorder of C(2), F(3), F(4), and F(5) on two positions (90:10).
Disorder of F(8), F(9), and F(10) on two positions (90:10). Hydogens were refined isotropically.
;
_exptl_crystal_size_max 0.3834
_exptl_crystal_size_mid 0.0992
_exptl_crystal_size_min 0.0876
_refine_diff_density_max 0.535
_refine_diff_density_min -0.342
_refine_diff_density_rms 0.064
_refine_ls_extinction_method none
_refine_ls_goodness_of_fit_ref 1.101
_refine_ls_hydrogen_treatment refall
_refine_ls_matrix_type full
_refine_ls_number_parameters 430
_refine_ls_number_reflns 5116
_refine_ls_number_restraints 0
_refine_ls_restrained_S_all 1.101
_refine_ls_R_factor_all 0.0247
_refine_ls_R_factor_gt 0.0240
_refine_ls_shift/su_max 0.001
_refine_ls_shift/su_mean 0.000
_refine_ls_structure_factor_coef Fsqd
_refine_ls_weighting_details 'calc w=1/[\s^2^(Fo^2^)+(0.0290P)^2^+0.7984P] where P=(Fo^2^+2Fc^2^)/3'
_refine_ls_weighting_scheme calc
_refine_ls_wR_factor_gt 0.0620
_refine_ls_wR_factor_ref 0.0625
_reflns_number_gt 4967
_reflns_number_total 5116
_reflns_threshold_expression >2sigma(I)
_cod_data_source_file c4cc02583k2.cif
_cod_data_source_block compound5
_cod_original_cell_volume 1307.57(6)
_cod_database_code 7113946
_chemical_oxdiff_formula 'C5 H10 B Cl7 N2 Si'
_reflns_odcompleteness_completeness 99.71
_reflns_odcompleteness_iscentric 1
_reflns_odcompleteness_theta 71.98

loop_
_space_group_symop_id
_space_group_symop_operation_xyz
1 'x, y, z'
2 '-x, -y, -z'

loop_
_atom_site_label
_atom_site_type_symbol
_atom_site_fract_x
_atom_site_fract_y
_atom_site_fract_z
_atom_site_U_iso_or_equiv
_atom_site_adp_type
_atom_site_occupancy
_atom_site_symmetry_multiplicity
_atom_site_calc_flag
_atom_site_refinement_flags
_atom_site_disorder_assembly
_atom_site_disorder_group
Cl1 Cl 0.06568(5) 0.07880(3) 0.10475(3) 0.01784(9) Uani 1 1 d . . .
Cl2 Cl 0.03914(5) 0.08516(3) 0.39408(3) 0.01955(9) Uani 1 1 d . . .
Cl3 Cl -0.26950(4) 0.24759(3) 0.26606(3) 0.01752(8) Uani 1 1 d . . .
Cl4 Cl 0.22672(5) 0.61772(3) 0.35671(3) 0.02199(9) Uani 1 1 d . . .
Cl5 Cl 0.71122(5) 0.60230(3) 0.14421(3) 0.02043(9) Uani 1 1 d . . .
Si1 Si -0.04776(5) 0.13315(3) 0.25500(3) 0.01142(9) Uani 1 1 d . A .
Si2 Si 0.47042(5) 0.60570(3) 0.25066(3) 0.01411(9) Uani 1 1 d . . .
H2 H 0.494(2) 0.4919(16) 0.2495(15) 0.021(5) Uiso 1 1 d . . .
F1 F -0.26675(13) 0.01415(8) 0.18111(8) 0.0274(2) Uani 1 1 d . A .
F2 F -0.30542(12) 0.02824(8) 0.34961(8) 0.0234(2) Uani 1 1 d . A .
F3 F -0.06502(15) -0.12826(9) 0.37044(9) 0.0273(3) Uani 0.896(3) 1 d P A 1
F3B F 0.032(2) -0.1259(11) 0.2662(13) 0.039(4) Uiso 0.104(3) 1 d P A 2
F4 F -0.1946(3) -0.17548(14) 0.2531(2) 0.0385(5) Uani 0.896(3) 1 d P A 1
F4B F -0.195(2) -0.1683(16) 0.2862(12) 0.029(5) Uiso 0.104(3) 1 d P A 2
F5 F 0.04969(16) -0.13086(9) 0.21348(13) 0.0310(3) Uani 0.896(3) 1 d P A 1
F5B F -0.0959(13) -0.1311(8) 0.1376(8) 0.030(3) Uiso 0.104(3) 1 d P A 2
F6 F 0.03925(13) 0.32516(8) 0.16996(8) 0.0259(2) Uani 1 1 d . A .
F7 F 0.04918(11) 0.31372(7) 0.33543(7) 0.0201(2) Uani 1 1 d . A .
F8 F 0.34557(18) 0.14422(15) 0.2701(2) 0.0377(5) Uani 0.900(6) 1 d P A 1
F8B F 0.3423(19) 0.1681(13) 0.3022(10) 0.018(3) Uiso 0.100(6) 1 d P A 2
F9 F 0.33162(18) 0.2171(2) 0.12162(11) 0.0444(7) Uani 0.900(6) 1 d P A 1
F9B F 0.3551(12) 0.1548(11) 0.1378(7) 0.013(3) Uiso 0.100(6) 1 d P A 2
F10 F 0.34215(17) 0.31467(10) 0.2526(2) 0.0241(4) Uani 0.900(6) 1 d P A 1
F10B F 0.3618(16) 0.3055(10) 0.2099(13) 0.019(3) Uiso 0.100(6) 1 d P A 2
N1 N 0.50305(16) 0.77019(10) 0.40173(10) 0.0157(3) Uani 1 1 d . . .
N2 N 0.67989(17) 0.61854(10) 0.40387(10) 0.0164(3) Uani 1 1 d . . .
N3 N 0.25501(17) 0.63089(11) 0.09666(10) 0.0169(3) Uani 1 1 d . . .
N4 N 0.37401(16) 0.77305(10) 0.10341(10) 0.0152(3) Uani 1 1 d . . .
C1 C -0.18238(19) 0.01329(13) 0.26438(12) 0.0163(3) Uani 1 1 d . . .
C2 C -0.0969(3) -0.10634(16) 0.2746(2) 0.0173(4) Uani 0.896(3) 1 d P A 1
C2B C -0.119(5) -0.105(3) 0.240(3) 0.052(11) Uiso 0.104(3) 1 d P A 2
C3 C 0.08564(19) 0.25300(12) 0.24467(12) 0.0156(3) Uani 1 1 d . . .
C4 C 0.2790(2) 0.22958(14) 0.22216(13) 0.0210(3) Uani 1 1 d . A .
C5 C 0.55708(19) 0.67237(12) 0.35854(11) 0.0133(3) Uani 1 1 d . . .
C6 C 0.5897(2) 0.78651(13) 0.49033(12) 0.0188(3) Uani 1 1 d . . .
H6A H 0.512(3) 0.7911(16) 0.5504(16) 0.019(5) Uiso 1 1 d . . .
H6B H 0.634(2) 0.8545(17) 0.4845(15) 0.021(5) Uiso 1 1 d . . .
C7 C 0.7239(2) 0.68463(13) 0.48530(13) 0.0195(3) Uani 1 1 d . . .
H7A H 0.838(3) 0.6969(16) 0.4682(16) 0.023(5) Uiso 1 1 d . . .
H7B H 0.718(3) 0.6467(18) 0.5514(18) 0.033(6) Uiso 1 1 d . . .
C8 C 0.3582(2) 0.85036(14) 0.38504(14) 0.0210(3) Uani 1 1 d . . .
H8A H 0.277(3) 0.8583(19) 0.4463(19) 0.037(6) Uiso 1 1 d . . .
H8B H 0.394(3) 0.9199(19) 0.3690(17) 0.030(6) Uiso 1 1 d . . .
H8C H 0.304(3) 0.8300(17) 0.3308(17) 0.027(5) Uiso 1 1 d . . .
C9 C 0.7840(2) 0.51292(13) 0.37633(14) 0.0211(3) Uani 1 1 d . . .
H9A H 0.742(3) 0.4759(19) 0.3264(18) 0.034(6) Uiso 1 1 d . . .
H9B H 0.899(3) 0.5210(19) 0.3487(18) 0.037(6) Uiso 1 1 d . . .
H9C H 0.785(3) 0.469(2) 0.438(2) 0.042(7) Uiso 1 1 d . . .
C10 C 0.35705(18) 0.67813(12) 0.14391(11) 0.0137(3) Uani 1 1 d . . .
C11 C 0.1859(2) 0.70015(14) 0.01646(13) 0.0204(3) Uani 1 1 d . . .
H11A H 0.066(3) 0.7243(18) 0.0348(17) 0.030(6) Uiso 1 1 d . . .
H11B H 0.202(3) 0.6593(18) -0.0474(17) 0.029(5) Uiso 1 1 d . . .
C12 C 0.2821(2) 0.79423(13) 0.01412(12) 0.0183(3) Uani 1 1 d . . .
H12A H 0.210(3) 0.8634(18) 0.0215(16) 0.025(5) Uiso 1 1 d . . .
H12B H 0.362(3) 0.7937(16) -0.0490(17) 0.024(5) Uiso 1 1 d . . .
C13 C 0.1937(2) 0.53017(14) 0.12106(14) 0.0211(3) Uani 1 1 d . . .
H13A H 0.078(3) 0.5466(19) 0.1436(18) 0.036(6) Uiso 1 1 d . . .
H13B H 0.242(3) 0.4929(19) 0.1720(19) 0.034(6) Uiso 1 1 d . . .
H13C H 0.214(3) 0.486(2) 0.058(2) 0.051(7) Uiso 1 1 d . . .
C14 C 0.4847(2) 0.84636(13) 0.12545(13) 0.0198(3) Uani 1 1 d . . .
H14A H 0.538(3) 0.8237(16) 0.1835(16) 0.021(5) Uiso 1 1 d . . .
H14B H 0.566(3) 0.8498(19) 0.0658(19) 0.037(6) Uiso 1 1 d . . .
H14C H 0.421(3) 0.9180(18) 0.1392(16) 0.026(5) Uiso 1 1 d . . .

loop_
_atom_site_aniso_label
_atom_site_aniso_U_11
_atom_site_aniso_U_22
_atom_site_aniso_U_33
_atom_site_aniso_U_23
_atom_site_aniso_U_13
_atom_site_aniso_U_12
Cl1 0.02077(19) 0.01948(17) 0.01253(17) -0.00160(13) 0.00024(13) -0.00370(14)
Cl2 0.02318(19) 0.02350(18) 0.01363(17) 0.00514(13) -0.00730(14) -0.00499(14)
Cl3 0.01150(17) 0.01670(17) 0.02379(19) 0.00041(13) -0.00393(13) 0.00020(13)
Cl4 0.01946(19) 0.0327(2) 0.01630(18) 0.00377(15) -0.00302(14) -0.01111(15)
Cl5 0.01563(18) 0.02810(19) 0.01539(18) -0.00373(14) -0.00239(13) 0.00221(14)
Si1 0.01021(19) 0.01332(18) 0.01090(19) 0.00052(14) -0.00263(14) -0.00168(14)
Si2 0.0160(2) 0.01484(19) 0.01268(19) 0.00014(14) -0.00640(15) -0.00250(15)
F1 0.0296(6) 0.0301(5) 0.0297(5) 0.0053(4) -0.0166(4) -0.0154(4)
F2 0.0160(5) 0.0231(5) 0.0287(5) 0.0014(4) 0.0069(4) -0.0049(4)
F3 0.0389(7) 0.0204(6) 0.0230(6) 0.0053(4) -0.0091(5) -0.0027(5)
F4 0.0431(9) 0.0194(7) 0.0644(15) 0.0068(8) -0.0321(10) -0.0172(6)
F5 0.0287(7) 0.0207(6) 0.0337(9) 0.0064(5) 0.0138(6) 0.0073(5)
F6 0.0293(5) 0.0266(5) 0.0291(5) 0.0151(4) -0.0163(4) -0.0151(4)
F7 0.0188(5) 0.0182(4) 0.0238(5) -0.0071(4) -0.0068(4) -0.0015(4)
F8 0.0129(6) 0.0229(8) 0.0742(16) 0.0106(9) -0.0033(8) 0.0023(5)
F9 0.0251(7) 0.0829(19) 0.0270(7) -0.0200(8) 0.0101(5) -0.0253(9)
F10 0.0173(6) 0.0261(6) 0.0326(11) -0.0010(6) -0.0075(6) -0.0107(4)
N1 0.0159(6) 0.0172(6) 0.0140(6) -0.0024(5) -0.0034(5) -0.0016(5)
N2 0.0184(7) 0.0173(6) 0.0139(6) -0.0015(5) -0.0075(5) -0.0004(5)
N3 0.0183(7) 0.0197(6) 0.0148(6) 0.0021(5) -0.0079(5) -0.0051(5)
N4 0.0151(6) 0.0177(6) 0.0136(6) 0.0011(5) -0.0053(5) -0.0028(5)
C1 0.0126(7) 0.0200(7) 0.0162(7) -0.0001(6) -0.0007(6) -0.0036(6)
C2 0.0124(10) 0.0155(9) 0.0245(12) -0.0010(8) -0.0015(9) -0.0051(7)
C3 0.0163(8) 0.0178(7) 0.0139(7) 0.0017(6) -0.0062(6) -0.0032(6)
C4 0.0169(8) 0.0257(8) 0.0217(8) -0.0025(6) -0.0021(6) -0.0082(6)
C5 0.0133(7) 0.0169(7) 0.0099(7) 0.0013(5) -0.0007(5) -0.0042(5)
C6 0.0216(8) 0.0236(8) 0.0117(7) -0.0050(6) -0.0028(6) -0.0046(6)
C7 0.0225(9) 0.0238(8) 0.0144(8) -0.0017(6) -0.0083(6) -0.0051(6)
C8 0.0192(8) 0.0203(8) 0.0207(8) -0.0025(6) -0.0023(7) 0.0035(6)
C9 0.0236(9) 0.0183(8) 0.0205(8) 0.0001(6) -0.0093(7) 0.0034(6)
C10 0.0115(7) 0.0177(7) 0.0113(7) -0.0021(5) -0.0020(5) -0.0005(5)
C11 0.0213(9) 0.0261(8) 0.0167(8) 0.0043(6) -0.0098(6) -0.0059(7)
C12 0.0179(8) 0.0246(8) 0.0135(7) 0.0036(6) -0.0056(6) -0.0037(6)
C13 0.0251(9) 0.0218(8) 0.0203(8) 0.0012(7) -0.0090(7) -0.0101(7)
C14 0.0229(8) 0.0212(8) 0.0181(8) 0.0022(6) -0.0058(7) -0.0090(7)

loop_
_atom_type_symbol
_atom_type_description
_atom_type_scat_dispersion_real
_atom_type_scat_dispersion_imag
_atom_type_scat_source
C C 0.0181 0.0091 'International Tables Vol C Tables 4.2.6.8 and 6.1.1.4'
H H 0.0000 0.0000 'International Tables Vol C Tables 4.2.6.8 and 6.1.1.4'
Cl Cl 0.3639 0.7018 'International Tables Vol C Tables 4.2.6.8 and 6.1.1.4'
F F 0.0727 0.0534 'International Tables Vol C Tables 4.2.6.8 and 6.1.1.4'
N N 0.0311 0.0180 'International Tables Vol C Tables 4.2.6.8 and 6.1.1.4'
Si Si 0.2541 0.3302 'International Tables Vol C Tables 4.2.6.8 and 6.1.1.4'

loop_
_exptl_crystal_face_index_h
_exptl_crystal_face_index_k
_exptl_crystal_face_index_l
_exptl_crystal_face_perp_dist
_exptl_oxdiff_crystal_face_indexfrac_h
_exptl_oxdiff_crystal_face_indexfrac_k
_exptl_oxdiff_crystal_face_indexfrac_l
_exptl_oxdiff_crystal_face_x
_exptl_oxdiff_crystal_face_y
_exptl_oxdiff_crystal_face_z
0 0 -8 0.0538 0.0007 0.0023 -8.0003 0.5756 0.0737 -0.7552
0 0 8 0.0338 -0.0007 -0.0023 8.0003 -0.5756 -0.0737 0.7552
-5 -3 -2 0.2047 -5.0018 -2.9983 -2.0027 0.8163 0.1417 0.5024
-1 8 -1 0.0496 -0.9983 8.0003 -1.0017 0.1759 -1.0357 -0.0534
-5 -2 3 0.1825 -5.0019 -1.9997 2.9974 0.4530 -0.0288 0.9631
5 3 -2 0.1509 5.0021 2.9994 -1.9974 -0.5285 -0.1048 -0.8800
1 -8 1 0.0496 0.9983 -8.0003 1.0017 -0.1759 1.0357 0.0534

loop_
_geom_angle_atom_site_label_1
_geom_angle_atom_site_label_2
_geom_angle_atom_site_label_3
_geom_angle
Cl2 Si1 Cl1 126.75(2)
Cl3 Si1 Cl1 116.51(2)
Cl3 Si1 Cl2 116.74(2)
C1 Si1 Cl1 90.27(5)
C1 Si1 Cl2 90.21(5)
C1 Si1 Cl3 89.80(5)
C3 Si1 Cl1 89.49(5)
C3 Si1 Cl2 90.24(5)
C3 Si1 Cl3 89.97(5)
C3 Si1 C1 179.55(7)
Cl4 Si2 H2 91.4(8)
Cl5 Si2 Cl4 177.28(2)
Cl5 Si2 H2 91.3(8)
C5 Si2 Cl4 88.25(5)
C5 Si2 Cl5 90.81(5)
C5 Si2 H2 116.3(8)
C5 Si2 C10 126.98(6)
C10 Si2 Cl4 90.92(5)
C10 Si2 Cl5 87.60(5)
C10 Si2 H2 116.8(8)
C5 N1 C6 111.46(12)
C5 N1 C8 129.10(13)
C8 N1 C6 118.49(13)
C5 N2 C7 111.81(13)
C5 N2 C9 129.29(13)
C9 N2 C7 118.47(13)
C10 N3 C11 111.55(13)
C10 N3 C13 129.03(13)
C13 N3 C11 119.08(13)
C10 N4 C12 111.29(12)
C10 N4 C14 129.09(13)
C14 N4 C12 118.97(13)
F1 C1 Si1 110.39(10)
F1 C1 F2 105.12(12)
F1 C1 C2 105.86(15)
F1 C1 C2B 87.2(14)
F2 C1 Si1 111.09(10)
F2 C1 C2 102.42(14)
F2 C1 C2B 111.2(14)
C2 C1 Si1 120.67(12)
C2B C1 Si1 127.3(15)
C2B C1 C2 18.9(13)
F3 C2 C1 112.28(18)
F4 C2 F3 105.7(2)
F4 C2 C1 111.54(19)
F5 C2 F3 106.0(2)
F5 C2 F4 108.5(2)
F5 C2 C1 112.37(17)
F3B C2B F5B 104(3)
F3B C2B C1 106(3)
F4B C2B F3B 106(3)
F4B C2B F5B 108(3)
F4B C2B C1 117(3)
F5B C2B C1 114(2)
F6 C3 Si1 111.20(9)
F6 C3 F7 104.61(12)
F6 C3 C4 104.03(13)
F7 C3 Si1 109.49(10)
F7 C3 C4 104.61(12)
C4 C3 Si1 121.49(11)
F8 C4 F8B 21.3(5)
F8 C4 F9 109.48(18)
F8 C4 F9B 77.4(4)
F8 C4 F10 107.22(16)
F8 C4 C3 112.85(14)
F8B C4 F9B 97.6(6)
F8B C4 C3 109.3(6)
F9 C4 F8B 127.7(6)
F9 C4 F9B 33.5(4)
F9 C4 F10 105.57(15)
F9 C4 C3 110.98(14)
F9B C4 C3 117.1(4)
F10 C4 F8B 89.9(6)
F10 C4 F9B 125.7(4)
F10 C4 C3 110.41(14)
F10B C4 F8 116.4(6)
F10B C4 F8B 105.1(8)
F10B C4 F9 80.8(8)
F10B C4 F9B 103.5(7)
F10B C4 F10 24.7(7)
F10B C4 C3 121.1(6)
N1 C5 Si2 127.96(11)
N2 C5 Si2 121.13(11)
N2 C5 N1 110.80(13)
N1 C6 H6A 108.1(12)
N1 C6 H6B 110.9(12)
N1 C6 C7 102.73(12)
H6A C6 H6B 108.0(16)
C7 C6 H6A 112.5(12)
C7 C6 H6B 114.4(12)
N2 C7 C6 102.58(12)
N2 C7 H7A 110.6(12)
N2 C7 H7B 110.6(13)
C6 C7 H7A 114.9(12)
C6 C7 H7B 111.4(13)
H7A C7 H7B 106.8(17)
N1 C8 H8A 109.5(14)
N1 C8 H8B 109.0(13)
N1 C8 H8C 112.7(13)
H8A C8 H8B 109.9(19)
H8A C8 H8C 106.6(19)
H8B C8 H8C 109.2(18)
N2 C9 H9A 111.7(14)
N2 C9 H9B 110.6(14)
N2 C9 H9C 108.7(15)
H9A C9 H9B 108.1(19)
H9A C9 H9C 108(2)
H9B C9 H9C 110(2)
N3 C10 Si2 121.10(11)
N4 C10 Si2 127.66(11)
N4 C10 N3 111.12(13)
N3 C11 H11A 111.1(13)
N3 C11 H11B 109.6(13)
N3 C11 C12 102.64(12)
H11A C11 H11B 106.7(18)
C12 C11 H11A 111.9(13)
C12 C11 H11B 114.8(13)
N4 C12 C11 102.73(12)
N4 C12 H12A 111.0(13)
N4 C12 H12B 109.6(12)
C11 C12 H12A 112.9(13)
C11 C12 H12B 112.3(12)
H12A C12 H12B 108.3(17)
N3 C13 H13A 108.7(14)
N3 C13 H13B 113.4(15)
N3 C13 H13C 107.7(16)
H13A C13 H13B 107(2)
H13A C13 H13C 109(2)
H13B C13 H13C 110(2)
N4 C14 H14A 111.3(12)
N4 C14 H14B 109.3(14)
N4 C14 H14C 109.3(13)
H14A C14 H14B 110.3(19)
H14A C14 H14C 109.0(17)
H14B C14 H14C 107.5(19)

loop_
_geom_bond_atom_site_label_1
_geom_bond_atom_site_label_2
_geom_bond_distance
Cl1 Si1 2.1095(5)
Cl2 Si1 2.0964(5)
Cl3 Si1 2.0949(5)
Cl4 Si2 2.2428(6)
Cl5 Si2 2.2387(6)
Si1 C1 2.0066(16)
Si1 C3 1.9996(16)
Si2 H2 1.405(19)
Si2 C5 1.9226(15)
Si2 C10 1.9253(15)
F1 C1 1.3707(18)
F2 C1 1.3802(18)
F3 C2 1.335(3)
F3B C2B 1.31(4)
F4 C2 1.334(3)
F4B C2B 1.20(4)
F5 C2 1.331(3)
F5B C2B 1.36(4)
F6 C3 1.3777(17)
F7 C3 1.3787(17)
F8 C4 1.313(2)
F8B C4 1.404(15)
F9 C4 1.324(2)
F9B C4 1.445(10)
F10 C4 1.348(2)
F10B C4 1.259(13)
N1 C5 1.326(2)
N1 C6 1.4759(19)
N1 C8 1.456(2)
N2 C5 1.3231(19)
N2 C7 1.4734(19)
N2 C9 1.458(2)
N3 C10 1.3250(19)
N3 C11 1.472(2)
N3 C13 1.456(2)
N4 C10 1.322(2)
N4 C12 1.4776(19)
N4 C14 1.455(2)
C1 C2 1.553(3)
C1 C2B 1.50(4)
C3 C4 1.545(2)
C6 H6A 0.93(2)
C6 H6B 0.98(2)
C6 C7 1.526(2)
C7 H7A 0.97(2)
C7 H7B 0.98(2)
C8 H8A 0.96(3)
C8 H8B 0.98(2)
C8 H8C 0.95(2)
C9 H9A 0.94(2)
C9 H9B 0.98(3)
C9 H9C 0.97(3)
C11 H11A 0.97(2)
C11 H11B 0.96(2)
C11 C12 1.526(2)
C12 H12A 0.95(2)
C12 H12B 0.97(2)
C13 H13A 0.94(3)
C13 H13B 0.91(2)
C13 H13C 0.98(3)
C14 H14A 0.95(2)
C14 H14B 0.96(2)
C14 H14C 0.96(2)
